data_7156873
loop_
_publ_author_name
'Warner, Andrew J.'
'Enright, Kieron M.'
'Cole, John M.'
'Yuan, Kang'
'McGough, John S.'
'Ingleson, Michael J.'

_publ_section_title
;
 Borylative cyclisation of diynes using BCl<sub>3</sub> and borocations.
;
_journal_issue 22
_journal_name_full 'Organic &amp; biomolecular chemistry'
_journal_page_first 5520
_journal_page_last 5525
_journal_paper_doi 10.1039/c9ob00991d
_journal_volume 17
_journal_year 2019
_chemical_formula_moiety 'C30 H30 B Cl O4'
_chemical_formula_sum 'C30 H30 B Cl O4'
_chemical_formula_weight 500.85
_space_group_crystal_system triclinic
_space_group_IT_number 2
_space_group_name_Hall '-P 1'
_space_group_name_H-M_alt 'P -1'
_symmetry_Int_Tables_number 2
_symmetry_space_group_name_Hall '-P 1'
_symmetry_space_group_name_H-M 'P -1'
_atom_sites_solution_primary iterative
_audit_creation_date 2017-01-25
_audit_creation_method
;
Olex2 1.2
(compiled 2016.11.30 svn.r3356 for OlexSys, GUI svn.r5269)
;
_audit_update_record
;
2017-01-26 deposited with the CCDC.    2019-05-20 downloaded from the CCDC.
;
_cell_angle_alpha 72.871(7)
_cell_angle_beta 85.108(6)
_cell_angle_gamma 75.762(7)
_cell_formula_units_Z 2
_cell_length_a 9.8844(8)
_cell_length_b 11.0536(8)
_cell_length_c 12.8011(9)
_cell_measurement_reflns_used 3601
_cell_measurement_temperature 150.03(10)
_cell_measurement_theta_max 27.4660
_cell_measurement_theta_min 3.9180
_cell_volume 1295.41(18)
_computing_cell_refinement
;
CrysAlisPro, Agilent Technologies,
Version 1.171.36.24 (release 03-12-2012 CrysAlis171 .NET)
(compiled Dec  3 2012,18:21:49)
;
_computing_data_collection
;
CrysAlisPro, Agilent Technologies,
Version 1.171.36.24 (release 03-12-2012 CrysAlis171 .NET)
(compiled Dec  3 2012,18:21:49)
;
_computing_data_reduction
;
CrysAlisPro, Agilent Technologies,
Version 1.171.36.24 (release 03-12-2012 CrysAlis171 .NET)
(compiled Dec  3 2012,18:21:49)
;
_computing_molecular_graphics 'Olex2 (Dolomanov et al., 2009)'
_computing_publication_material 'Olex2 (Dolomanov et al., 2009)'
_computing_structure_refinement 'olex2.refine (Bourhis et al., 2015)'
_computing_structure_solution 'olex2.solve (Bourhis et al., 2015)'
_diffrn_ambient_temperature 150.03(10)
_diffrn_detector_area_resol_mean 8.0714
_diffrn_measured_fraction_theta_full 0.9970
_diffrn_measured_fraction_theta_max 0.8413
_diffrn_measurement_details
;
#__ type_ start__ end____ width___ exp.time_
  1 omega   -2.00   34.00   1.0000    1.5000
omega____ theta____ kappa____ phi______ frames
    -       20.2703   57.0000  -30.0000 36

#__ type_ start__ end____ width___ exp.time_
  2 omega  -12.00   93.00   1.0000    1.5000
omega____ theta____ kappa____ phi______ frames
    -       20.2703   37.0000 -120.0000 105

#__ type_ start__ end____ width___ exp.time_
  3 omega   -4.00   26.00   1.0000    1.5000
omega____ theta____ kappa____ phi______ frames
    -      -19.1766  -99.0000   60.0000 30

#__ type_ start__ end____ width___ exp.time_
  4 omega  -43.00   49.00   1.0000    1.5000
omega____ theta____ kappa____ phi______ frames
    -      -19.1766   57.0000   90.0000 92

#__ type_ start__ end____ width___ exp.time_
  5 omega    9.00   35.00   1.0000    1.5000
omega____ theta____ kappa____ phi______ frames
    -      -19.1766   37.0000  150.0000 26

#__ type_ start__ end____ width___ exp.time_
  6 omega  -89.00    5.00   1.0000    1.5000
omega____ theta____ kappa____ phi______ frames
    -      -19.1766  -57.0000  -60.0000 94

#__ type_ start__ end____ width___ exp.time_
  7 omega  -18.00   25.00   1.0000    1.5000
omega____ theta____ kappa____ phi______ frames
    -      -19.1766  -99.0000 -180.0000 43
;
_diffrn_measurement_device_type 'SuperNova, Single source at offset), Eos'
_diffrn_measurement_method '\w scans'
_diffrn_orient_matrix_UB_11 0.0374179000
_diffrn_orient_matrix_UB_12 -0.0641751000
_diffrn_orient_matrix_UB_13 0.0258677000
_diffrn_orient_matrix_UB_21 0.0234051000
_diffrn_orient_matrix_UB_22 -0.0087233000
_diffrn_orient_matrix_UB_23 -0.0518038000
_diffrn_orient_matrix_UB_31 0.0594489000
_diffrn_orient_matrix_UB_32 0.0238867000
_diffrn_orient_matrix_UB_33 0.0031133000
_diffrn_radiation_monochromator mirror
_diffrn_radiation_type 'Mo K\a'
_diffrn_radiation_wavelength 0.71073
_diffrn_reflns_av_R_equivalents 0.0333
_diffrn_reflns_av_unetI/netI 0.0650
_diffrn_reflns_limit_h_max 13
_diffrn_reflns_limit_h_min -13
_diffrn_reflns_limit_k_max 12
_diffrn_reflns_limit_k_min -14
_diffrn_reflns_limit_l_max 13
_diffrn_reflns_limit_l_min -16
_diffrn_reflns_number 9932
_diffrn_reflns_theta_full 28.4281
_diffrn_reflns_theta_max 28.43
_diffrn_reflns_theta_min 3.23
_diffrn_source 'SuperNova (Mo) X-ray Source'
_exptl_absorpt_coefficient_mu 0.182
_exptl_absorpt_correction_T_max 1.00000
_exptl_absorpt_correction_T_min 0.72440
_exptl_absorpt_correction_type multi-scan
_exptl_absorpt_process_details
;
CrysAlisPro, Agilent Technologies,
Version 1.171.36.24 (release 03-12-2012 CrysAlis171 .NET)
(compiled Dec  3 2012,18:21:49)
Empirical absorption correction using spherical harmonics,
 implemented in SCALE3 ABSPACK scaling algorithm.
;
_exptl_crystal_colour 'clear yellowish orange'
_exptl_crystal_colour_lustre clear
_exptl_crystal_colour_modifier yellowish
_exptl_crystal_colour_primary orange
_exptl_crystal_density_diffrn 1.2839
_exptl_crystal_description block
_exptl_crystal_F_000 528.5437
_exptl_crystal_recrystallization_method 'Slow evaporation of DCM solution'
_exptl_crystal_size_max 0.3
_exptl_crystal_size_mid 0.2
_exptl_crystal_size_min 0.2
_refine_diff_density_max 0.3517
_refine_diff_density_min -0.3809
_refine_diff_density_rms 0.0749
_refine_ls_d_res_high 0.7465
_refine_ls_d_res_low 6.3144
_refine_ls_goodness_of_fit_ref 1.0457
_refine_ls_hydrogen_treatment constr
_refine_ls_matrix_type full
_refine_ls_number_constraints 48
_refine_ls_number_parameters 330
_refine_ls_number_reflns 5488
_refine_ls_number_restraints 0
_refine_ls_restrained_S_all 1.0457
_refine_ls_R_factor_all 0.0786
_refine_ls_R_factor_gt 0.0531
_refine_ls_shift/su_max 0.0000
_refine_ls_shift/su_mean 0.0000
_refine_ls_structure_factor_coef Fsqd
_refine_ls_weighting_details 'w=1/[\s^2^(Fo^2^)+(0.0530P)^2^+0.3430P] where P=(Fo^2^+2Fc^2^)/3'
_refine_ls_weighting_scheme calc
_refine_ls_wR_factor_gt 0.1183
_refine_ls_wR_factor_ref 0.1396
_reflns_Friedel_coverage 0.0
_reflns_limit_h_max 13
_reflns_limit_h_min -12
_reflns_limit_k_max 14
_reflns_limit_k_min -12
_reflns_limit_l_max 16
_reflns_limit_l_min 0
_reflns_number_gt 3925
_reflns_number_total 5488
_reflns_threshold_expression I>=2u(I)
_cod_data_source_file c9ob00991d2.cif
_cod_data_source_block amji333
_cod_depositor_comments 'Adding full bibliography for 7156872--7156873.cif.'
_cod_original_cell_volume 1295.40(18)
_cod_database_code 7156873
_chemical_oxdiff_formula 'B Cl O4 C30 H30'
_chemical_oxdiff_usercomment 'Andy dichloro cyclisation'
_reflns_odcompleteness_completeness 99.70
_reflns_odcompleteness_iscentric 1
_reflns_odcompleteness_theta 25.63
_olex2_refinement_description
;
1. Fixed Uiso
 At 1.2 times of:
  All C(H) groups
 At 1.5 times of:
  All C(H,H,H) groups
2.a Aromatic/amide H refined with riding coordinates:
 C29(H29), C12(H12), C22(H22), C26(H26), C25(H25), C21(H21), C11(H11),
 C10(H10), C28(H28), C19(H19), C9(H9), C18(H18)
2.b Idealised Me refined as rotating group:
 C23(H23a,H23b,H23c), C30(H30a,H30b,H30c), C6(H6a,H6b,H6c), C2(H2a,H2b,H2c),
 C5(H5a,H5b,H5c), C1(H1a,H1b,H1c)
;
_olex2_exptl_crystal_mounting_method 'Mounted in a Oxford Cryostystems cryo probe at 150 K'
_olex2_submission_special_instructions 'No special instructions were received'

loop_
_space_group_symop_id
_space_group_symop_operation_xyz
1 x,y,z
2 -x,-y,-z

loop_
_atom_site_label
_atom_site_type_symbol
_atom_site_fract_x
_atom_site_fract_y
_atom_site_fract_z
_atom_site_U_iso_or_equiv
_atom_site_adp_type
_atom_site_occupancy
_atom_site_refinement_flags_posn
Cl1 Cl 0.26452(7) 0.34289(6) 0.80664(5) 0.0479(2) Uani 1.000000 .
O1 O 0.26486(16) -0.23128(14) 1.26550(12) 0.0343(4) Uani 1.000000 .
O2 O 0.07302(16) -0.10811(15) 1.32718(12) 0.0344(4) Uani 1.000000 .
O3 O 0.37747(17) -0.43293(15) 0.88495(14) 0.0408(4) Uani 1.000000 .
O4 O 0.47515(17) -0.15370(16) 0.60755(13) 0.0409(4) Uani 1.000000 .
C1 C 0.1398(4) -0.3973(3) 1.3080(2) 0.0622(9) Uani 1.000000 .
H1a H 0.0597(13) -0.3395(5) 1.2682(14) 0.0933(13) Uiso 1.000000 GR
H1b H 0.2033(8) -0.4354(17) 1.2591(14) 0.0933(13) Uiso 1.000000 GR
H1c H 0.111(2) -0.4647(13) 1.3650(3) 0.0933(13) Uiso 1.000000 GR
C2 C 0.3346(3) -0.4116(3) 1.4263(2) 0.0597(8) Uani 1.000000 .
H2a H 0.3910(11) -0.4660(13) 1.3852(6) 0.0895(12) Uiso 1.000000 GR
H2b H 0.3897(12) -0.3610(3) 1.4453(13) 0.0895(12) Uiso 1.000000 GR
H2c H 0.3006(3) -0.4650(13) 1.4918(8) 0.0895(12) Uiso 1.000000 GR
C3 C 0.2122(3) -0.3214(2) 1.35800(18) 0.0354(5) Uani 1.000000 .
C4 C 0.1105(2) -0.2283(2) 1.41613(17) 0.0315(5) Uani 1.000000 .
C5 C -0.0226(3) -0.2701(3) 1.4614(2) 0.0487(7) Uani 1.000000 .
H5a H -0.0787(9) -0.2076(9) 1.4954(13) 0.0731(10) Uiso 1.000000 GR
H5b H -0.0736(9) -0.2753(17) 1.4029(3) 0.0731(10) Uiso 1.000000 GR
H5c H 0.0001(3) -0.3538(8) 1.5144(11) 0.0731(10) Uiso 1.000000 GR
C6 C 0.1789(3) -0.1948(3) 1.50164(19) 0.0460(6) Uani 1.000000 .
H6a H 0.2644(9) -0.1709(16) 1.4725(5) 0.0690(10) Uiso 1.000000 GR
H6b H 0.1173(8) -0.1233(11) 1.5220(10) 0.0690(10) Uiso 1.000000 GR
H6c H 0.1986(17) -0.2690(6) 1.5648(6) 0.0690(10) Uiso 1.000000 GR
C7 C 0.1793(2) 0.0061(2) 1.14780(16) 0.0261(5) Uani 1.000000 .
C8 C 0.1395(2) 0.1418(2) 1.15327(17) 0.0269(5) Uani 1.000000 .
C9 C 0.0805(2) 0.1908(2) 1.23890(18) 0.0330(5) Uani 1.000000 .
H9 H 0.0563(2) 0.1359(2) 1.30435(18) 0.0396(6) Uiso 1.000000 R
C10 C 0.0583(2) 0.3237(2) 1.22487(19) 0.0368(5) Uani 1.000000 .
H10 H 0.0174(2) 0.3582(2) 1.28115(19) 0.0442(7) Uiso 1.000000 R
C11 C 0.0962(2) 0.4052(2) 1.12824(19) 0.0376(6) Uani 1.000000 .
H11 H 0.0827(2) 0.4936(2) 1.12109(19) 0.0451(7) Uiso 1.000000 R
C12 C 0.1542(2) 0.3569(2) 1.04184(18) 0.0310(5) Uani 1.000000 .
H12 H 0.1794(2) 0.4124(2) 0.97718(18) 0.0371(6) Uiso 1.000000 R
C13 C 0.1741(2) 0.2249(2) 1.05273(17) 0.0266(5) Uani 1.000000 .
C14 C 0.2296(2) 0.14241(19) 0.97852(16) 0.0248(4) Uani 1.000000 .
C15 C 0.2309(2) 0.00598(19) 1.04581(16) 0.0250(4) Uani 1.000000 .
C16 C 0.2687(2) 0.1794(2) 0.87231(17) 0.0274(5) Uani 1.000000 .
C17 C 0.3217(2) 0.0971(2) 0.79849(16) 0.0277(5) Uani 1.000000 .
C18 C 0.4581(2) 0.0862(2) 0.75883(17) 0.0315(5) Uani 1.000000 .
H18 H 0.5128(2) 0.1357(2) 0.77492(17) 0.0378(6) Uiso 1.000000 R
C19 C 0.5139(2) 0.0030(2) 0.69578(17) 0.0338(5) Uani 1.000000 .
H19 H 0.6062(2) -0.0052(2) 0.67160(17) 0.0405(6) Uiso 1.000000 R
C20 C 0.4313(2) -0.0685(2) 0.66868(17) 0.0320(5) Uani 1.000000 .
C21 C 0.2929(2) -0.0536(2) 0.70428(17) 0.0324(5) Uani 1.000000 .
H21 H 0.2364(2) -0.0990(2) 0.68452(17) 0.0388(6) Uiso 1.000000 R
C22 C 0.2388(2) 0.0277(2) 0.76853(17) 0.0298(5) Uani 1.000000 .
H22 H 0.1462(2) 0.0364(2) 0.79213(17) 0.0358(6) Uiso 1.000000 R
C23 C 0.6202(3) -0.1831(2) 0.5798(2) 0.0452(6) Uani 1.000000 .
H23a H 0.6374(4) -0.2440(13) 0.5373(12) 0.0678(9) Uiso 1.000000 GR
H23b H 0.6468(5) -0.1047(4) 0.5380(12) 0.0678(9) Uiso 1.000000 GR
H23c H 0.6738(3) -0.2204(15) 0.6455(2) 0.0678(9) Uiso 1.000000 GR
C24 C 0.2756(2) -0.11255(19) 1.00797(16) 0.0241(4) Uani 1.000000 .
C25 C 0.4132(2) -0.1574(2) 0.97779(16) 0.0269(5) Uani 1.000000 .
H25 H 0.4805(2) -0.1146(2) 0.98506(16) 0.0323(6) Uiso 1.000000 R
C26 C 0.4522(2) -0.2643(2) 0.93716(17) 0.0290(5) Uani 1.000000 .
H26 H 0.5446(2) -0.2932(2) 0.91755(17) 0.0348(6) Uiso 1.000000 R
C27 C 0.3512(2) -0.3280(2) 0.92601(17) 0.0298(5) Uani 1.000000 .
C28 C 0.2141(2) -0.2868(2) 0.95896(17) 0.0300(5) Uani 1.000000 .
H28 H 0.1472(2) -0.3307(2) 0.95323(17) 0.0360(6) Uiso 1.000000 R
C29 C 0.1773(2) -0.1811(2) 1.00006(17) 0.0273(5) Uani 1.000000 .
H29 H 0.0857(2) -0.1549(2) 1.02290(17) 0.0328(6) Uiso 1.000000 R
C30 C 0.5085(3) -0.4627(2) 0.8313(2) 0.0422(6) Uani 1.000000 .
H30a H 0.5175(8) -0.3896(6) 0.7704(8) 0.0633(9) Uiso 1.000000 GR
H30b H 0.5826(3) -0.4815(15) 0.8817(4) 0.0633(9) Uiso 1.000000 GR
H30c H 0.5137(7) -0.5371(10) 0.8057(12) 0.0633(9) Uiso 1.000000 GR
B1 B 0.1718(3) -0.1140(2) 1.24690(19) 0.0269(5) Uani 1.000000 .

loop_
_atom_site_aniso_label
_atom_site_aniso_U_11
_atom_site_aniso_U_22
_atom_site_aniso_U_33
_atom_site_aniso_U_12
_atom_site_aniso_U_13
_atom_site_aniso_U_23
Cl1 0.0709(5) 0.0301(3) 0.0398(3) -0.0173(3) 0.0114(3) -0.0043(3)
O1 0.0394(9) 0.0292(8) 0.0288(8) -0.0062(7) 0.0065(7) -0.0036(6)
O2 0.0324(9) 0.0350(9) 0.0310(8) -0.0062(7) 0.0054(7) -0.0051(7)
O3 0.0438(10) 0.0320(9) 0.0528(10) -0.0117(7) 0.0130(8) -0.0229(8)
O4 0.0394(10) 0.0499(10) 0.0374(9) -0.0079(8) 0.0039(8) -0.0215(8)
C1 0.104(3) 0.0511(18) 0.0482(16) -0.0448(18) 0.0155(17) -0.0218(14)
C2 0.069(2) 0.0461(17) 0.0431(15) 0.0086(14) 0.0014(14) 0.0004(12)
C3 0.0470(15) 0.0313(12) 0.0267(11) -0.0135(10) 0.0036(10) -0.0041(9)
C4 0.0351(13) 0.0324(12) 0.0270(11) -0.0101(10) 0.0016(10) -0.0070(9)
C5 0.0470(16) 0.0604(17) 0.0375(14) -0.0237(13) 0.0061(12) -0.0044(12)
C6 0.0575(17) 0.0525(16) 0.0341(13) -0.0180(13) -0.0033(12) -0.0163(12)
C7 0.0252(11) 0.0273(11) 0.0269(11) -0.0070(9) -0.0019(9) -0.0082(9)
C8 0.0233(11) 0.0303(11) 0.0292(11) -0.0064(9) -0.0032(9) -0.0104(9)
C9 0.0390(14) 0.0337(12) 0.0279(11) -0.0083(10) -0.0011(10) -0.0111(9)
C10 0.0440(15) 0.0372(13) 0.0339(12) -0.0072(11) -0.0020(11) -0.0187(10)
C11 0.0448(15) 0.0280(12) 0.0437(13) -0.0069(10) -0.0070(11) -0.0153(10)
C12 0.0313(12) 0.0273(12) 0.0348(12) -0.0082(9) -0.0023(10) -0.0079(9)
C13 0.0234(11) 0.0281(11) 0.0296(11) -0.0070(9) -0.0037(9) -0.0083(9)
C14 0.0236(11) 0.0243(11) 0.0282(11) -0.0075(8) -0.0028(9) -0.0075(8)
C15 0.0216(11) 0.0252(11) 0.0290(11) -0.0072(8) -0.0035(9) -0.0065(8)
C16 0.0247(11) 0.0265(11) 0.0301(11) -0.0082(9) -0.0016(9) -0.0048(9)
C17 0.0269(12) 0.0287(11) 0.0245(10) -0.0070(9) -0.0004(9) -0.0027(8)
C18 0.0307(12) 0.0344(12) 0.0301(11) -0.0125(10) -0.0002(9) -0.0061(9)
C19 0.0281(12) 0.0428(13) 0.0292(11) -0.0131(10) 0.0053(10) -0.0059(10)
C20 0.0338(13) 0.0347(12) 0.0261(11) -0.0064(10) -0.0004(9) -0.0080(9)
C21 0.0312(13) 0.0388(13) 0.0304(11) -0.0108(10) -0.0060(10) -0.0111(10)
C22 0.0259(12) 0.0366(12) 0.0262(11) -0.0088(9) -0.0017(9) -0.0059(9)
C23 0.0414(15) 0.0481(16) 0.0411(14) -0.0009(11) 0.0053(12) -0.0144(12)
C24 0.0243(11) 0.0243(11) 0.0237(10) -0.0068(8) 0.0000(8) -0.0059(8)
C25 0.0256(12) 0.0264(11) 0.0286(11) -0.0081(9) -0.0030(9) -0.0052(9)
C26 0.0245(12) 0.0292(12) 0.0309(11) -0.0048(9) 0.0008(9) -0.0064(9)
C27 0.0356(13) 0.0241(11) 0.0308(11) -0.0076(9) 0.0018(10) -0.0095(9)
C28 0.0310(12) 0.0288(12) 0.0327(11) -0.0130(9) 0.0026(10) -0.0083(9)
C29 0.0234(11) 0.0291(11) 0.0294(11) -0.0082(9) 0.0030(9) -0.0076(9)
C30 0.0519(16) 0.0312(13) 0.0430(14) -0.0088(11) 0.0145(12) -0.0147(11)
B1 0.0276(13) 0.0278(13) 0.0292(12) -0.0112(10) -0.0009(10) -0.0097(10)

loop_
_atom_type_symbol
_atom_type_scat_dispersion_real
_atom_type_scat_dispersion_imag
_atom_type_scat_Cromer_Mann_a1
_atom_type_scat_Cromer_Mann_a2
_atom_type_scat_Cromer_Mann_a3
_atom_type_scat_Cromer_Mann_a4
_atom_type_scat_Cromer_Mann_b1
_atom_type_scat_Cromer_Mann_b2
_atom_type_scat_Cromer_Mann_b3
_atom_type_scat_Cromer_Mann_b4
_atom_type_scat_Cromer_Mann_c
_atom_type_scat_source
_atom_type_scat_dispersion_source
H 0.00000 0.00000 0.49300 0.32291 0.14019 0.04081 10.51090 26.12570 3.14236 57.79970 0.0030380000826 'International Tables Volume C Table 6.1.1.4 (pp. 500-502)' 'Henke, Gullikson and Davis, At. Data and Nucl. Data Tables, 1993, 54, 2'
C 0.00347 0.00161 2.31000 1.02000 1.58860 0.86500 20.84390 10.20750 0.56870 51.65120 0.215599998832 'International Tables Volume C Table 6.1.1.4 (pp. 500-502)' 'Henke, Gullikson and Davis, At. Data and Nucl. Data Tables, 1993, 54, 2'
B 0.00141 0.00067 2.05450 1.33260 1.09790 0.70680 23.21850 1.02100 60.34980 0.14030 -0.193200007081 'International Tables Volume C Table 6.1.1.4 (pp. 500-502)' 'Henke, Gullikson and Davis, At. Data and Nucl. Data Tables, 1993, 54, 2'
O 0.01158 0.00611 3.04850 2.28680 1.54630 0.86700 13.27710 5.70110 0.32390 32.90890 0.250800013542 'International Tables Volume C Table 6.1.1.4 (pp. 500-502)' 'Henke, Gullikson and Davis, At. Data and Nucl. Data Tables, 1993, 54, 2'
Cl 0.14873 0.16029 11.46040 7.19640 6.25560 1.64550 0.01040 1.16620 18.51940 47.77840 -9.55739974976 'International Tables Volume C Table 6.1.1.4 (pp. 500-502)' 'Henke, Gullikson and Davis, At. Data and Nucl. Data Tables, 1993, 54, 2'

loop_
_geom_angle_atom_site_label_1
_geom_angle_atom_site_label_2
_geom_angle_atom_site_label_3
_geom_angle
B1 O1 C3 107.48(17)
B1 O2 C4 107.69(17)
C30 O3 C27 117.49(17)
C23 O4 C20 117.62(17)
C1 C3 O1 105.28(18)
C2 C3 O1 108.8(2)
C2 C3 C1 110.6(2)
C4 C3 O1 102.69(16)
C4 C3 C1 113.9(2)
C4 C3 C2 114.75(19)
C3 C4 O2 102.40(16)
C5 C4 O2 107.95(18)
C5 C4 C3 115.03(19)
C6 C4 O2 106.18(17)
C6 C4 C3 113.95(19)
C6 C4 C5 110.45(19)
C15 C7 C8 108.45(18)
B1 C7 C8 123.96(19)
B1 C7 C15 127.4(2)
C9 C8 C7 129.7(2)
C13 C8 C7 109.19(18)
C13 C8 C9 121.1(2)
C10 C9 C8 118.6(2)
C11 C10 C9 120.8(2)
C12 C11 C10 120.9(2)
C13 C12 C11 119.4(2)
C12 C13 C8 119.1(2)
C14 C13 C8 107.19(17)
C14 C13 C12 133.66(19)
C15 C14 C13 105.28(17)
C16 C14 C13 128.69(19)
C16 C14 C15 126.01(19)
C14 C15 C7 109.80(18)
C24 C15 C7 124.00(18)
C24 C15 C14 126.16(18)
C14 C16 Cl1 120.15(17)
C17 C16 Cl1 111.41(14)
C17 C16 C14 128.42(19)
C18 C17 C16 119.67(18)
C22 C17 C16 121.68(19)
C22 C17 C18 118.6(2)
C19 C18 C17 121.06(19)
C20 C19 C18 119.8(2)
C19 C20 O4 124.9(2)
C21 C20 O4 115.80(18)
C21 C20 C19 119.3(2)
C22 C21 C20 120.57(19)
C21 C22 C17 120.5(2)
C25 C24 C15 122.05(17)
C29 C24 C15 119.68(18)
C29 C24 C25 118.26(19)
C26 C25 C24 121.45(18)
C27 C26 C25 119.2(2)
C26 C27 O3 124.2(2)
C28 C27 O3 115.82(18)
C28 C27 C26 119.99(19)
C29 C28 C27 120.01(18)
C28 C29 C24 121.0(2)
O2 B1 O1 113.51(19)
C7 B1 O1 124.5(2)
C7 B1 O2 121.9(2)

loop_
_geom_bond_atom_site_label_1
_geom_bond_atom_site_label_2
_geom_bond_distance
Cl1 C16 1.746(2)
O1 C3 1.456(2)
O1 B1 1.361(3)
O2 C4 1.462(2)
O2 B1 1.360(3)
O3 C27 1.370(2)
O3 C30 1.425(3)
O4 C20 1.365(3)
O4 C23 1.428(3)
C1 C3 1.522(3)
C2 C3 1.515(3)
C3 C4 1.561(3)
C4 C5 1.514(3)
C4 C6 1.510(3)
C7 C8 1.476(3)
C7 C15 1.361(3)
C7 B1 1.555(3)
C8 C9 1.386(3)
C8 C13 1.414(3)
C9 C10 1.390(3)
C10 C11 1.383(3)
C11 C12 1.388(3)
C12 C13 1.390(3)
C13 C14 1.486(3)
C14 C15 1.498(3)
C14 C16 1.351(3)
C15 C24 1.483(3)
C16 C17 1.477(3)
C17 C18 1.389(3)
C17 C22 1.393(3)
C18 C19 1.383(3)
C19 C20 1.391(3)
C20 C21 1.390(3)
C21 C22 1.376(3)
C24 C25 1.391(3)
C24 C29 1.397(3)
C25 C26 1.385(3)
C26 C27 1.393(3)
C27 C28 1.391(3)
C28 C29 1.377(3)
